data_7239828
loop_
_publ_author_name
'Smokrovi\'c, Kristina'
'Stilinovic, Vladimir'

_publ_section_title
;
 Stoichiometry of Adamantylamine-Trinitrophloroglucinol Salts Controlled
 by Solvate Formation
;
_journal_name_full CrystEngComm
_journal_paper_doi 10.1039/C9CE01957J
_journal_year 2020
_chemical_formula_moiety '2(C6 N3 O9), 6(C4 H12 N), C H4 O, 3(H2 O)'
_chemical_formula_sum 'C37 H82 N12 O22'
_chemical_formula_weight 1047.14
_chemical_name_common 'tertbutylaminium trinitrophloroglucinolate hydrate methanol solvate'
_chemical_name_systematic '2-methylpropyl-2-aminium trinitrobenzene-1,3,5-tris(olate) hydrate methanol solvate'
_space_group_crystal_system monoclinic
_space_group_IT_number 14
_space_group_name_Hall '-P 2ybc'
_space_group_name_H-M_alt 'P 1 21/c 1'
_atom_sites_solution_hydrogens mixed
_audit_creation_date 2018-07-03
_audit_creation_method
;
Olex2 1.2
(compiled 2018.05.29 svn.r3508 for OlexSys, GUI svn.r5506)
;
_audit_update_record
;
2018-07-17 deposited with the CCDC.	2020-01-23 downloaded from the CCDC.
;
_cell_angle_alpha 90
_cell_angle_beta 110.086(7)
_cell_angle_gamma 90
_cell_formula_units_Z 4
_cell_length_a 21.8759(13)
_cell_length_b 16.7522(8)
_cell_length_c 15.7197(10)
_cell_measurement_reflns_used 3039
_cell_measurement_temperature 295
_cell_measurement_theta_max 23.2110
_cell_measurement_theta_min 4.3600
_cell_volume 5410.4(6)
_computing_cell_refinement 'CrysAlisPro 1.171.38.43 (Rigaku OD, 2015)'
_computing_data_collection 'CrysAlisPro 1.171.38.43 (Rigaku OD, 2015)'
_computing_data_reduction 'CrysAlisPro 1.171.38.43 (Rigaku OD, 2015)'
_computing_molecular_graphics 'Olex2 (Dolomanov et al., 2009)'
_computing_publication_material 'Olex2 (Dolomanov et al., 2009)'
_computing_structure_refinement 'ShelXL (Sheldrick, 2015)'
_computing_structure_solution 'ShelXT (Sheldrick, 2015)'
_diffrn_ambient_temperature 295.0
_diffrn_detector CCD
_diffrn_detector_area_resol_mean 28.5714
_diffrn_detector_type CCD
_diffrn_measured_fraction_theta_full 0.994
_diffrn_measured_fraction_theta_max 0.995
_diffrn_measurement_details
;
List of Runs (angles in degrees, time in seconds):

  # Type    Start    End  Width  t~exp~   \w     \q     \k     \f   Frames
#--------------------------------------------------------------------------
  1  \w     10.00  40.00   1.00    8.00    --   22.50  57.00 -30.00   30
  2  \w     19.00  61.00   1.00    8.00    --   22.50  57.00 -90.00   42
  3  \w     12.00  67.00   1.00    8.00    --   22.50  57.00-150.00   55
  4  \w     39.00  80.00   1.00    8.00    --   22.50 179.00-150.00   41
  5  \w      7.00  91.00   1.00    8.00    --   22.50  37.00  90.00   84
  6  \w    -41.00  47.00   1.00    8.00    --   22.50 -77.00  30.00   88
  7  \w     18.00  58.00   1.00    8.00    --   22.50 -99.00 -30.00   40
  8  \w    -13.00  51.00   1.00    8.00    --   22.50 -99.00 -90.00   64
;
_diffrn_measurement_device 'four-circle diffractometer'
_diffrn_measurement_device_type 'Xcalibur, Sapphire3'
_diffrn_measurement_method '\w scans'
_diffrn_radiation_collimation 0.8
_diffrn_radiation_monochromator graphite
_diffrn_radiation_probe x-ray
_diffrn_radiation_type MoK\a
_diffrn_radiation_wavelength 0.71073
_diffrn_reflns_av_R_equivalents 0.1102
_diffrn_reflns_av_unetI/netI 0.1257
_diffrn_reflns_Laue_measured_fraction_full 0.994
_diffrn_reflns_Laue_measured_fraction_max 0.995
_diffrn_reflns_limit_h_max 27
_diffrn_reflns_limit_h_min -27
_diffrn_reflns_limit_k_max 21
_diffrn_reflns_limit_k_min -21
_diffrn_reflns_limit_l_max 20
_diffrn_reflns_limit_l_min -19
_diffrn_reflns_number 48405
_diffrn_reflns_point_group_measured_fraction_full 0.994
_diffrn_reflns_point_group_measured_fraction_max 0.995
_diffrn_reflns_theta_full 25.242
_diffrn_reflns_theta_max 26.998
_diffrn_reflns_theta_min 4.316
_diffrn_source 'fine-focus sealed X-ray tube'
_diffrn_source_current 24.0
_diffrn_source_power 1.2
_diffrn_source_target Mo
_diffrn_source_type 'Enhance (Mo) X-ray Source'
_diffrn_source_voltage 50.0
_exptl_absorpt_coefficient_mu 0.105
_exptl_absorpt_correction_T_max 1.00000
_exptl_absorpt_correction_T_min 0.87610
_exptl_absorpt_correction_type multi-scan
_exptl_absorpt_process_details
;
CrysAlisPro 1.171.38.43 (Rigaku Oxford Diffraction, 2015)
Empirical absorption correction using spherical harmonics,
 implemented in SCALE3 ABSPACK scaling algorithm.
;
_exptl_crystal_colour 'clear orangish red'
_exptl_crystal_colour_lustre clear
_exptl_crystal_colour_modifier orangish
_exptl_crystal_colour_primary red
_exptl_crystal_density_diffrn 1.286
_exptl_crystal_description plate
_exptl_crystal_F_000 2256
_exptl_crystal_size_max 0.5
_exptl_crystal_size_mid 0.5
_exptl_crystal_size_min 0.1
_refine_diff_density_max 0.444
_refine_diff_density_min -0.336
_refine_diff_density_rms 0.049
_refine_ls_extinction_method none
_refine_ls_goodness_of_fit_ref 1.089
_refine_ls_hydrogen_treatment constr
_refine_ls_matrix_type full
_refine_ls_number_parameters 675
_refine_ls_number_reflns 11754
_refine_ls_number_restraints 0
_refine_ls_restrained_S_all 1.089
_refine_ls_R_factor_all 0.2168
_refine_ls_R_factor_gt 0.1141
_refine_ls_shift/su_max 0.000
_refine_ls_shift/su_mean 0.000
_refine_ls_structure_factor_coef Fsqd
_refine_ls_weighting_details 'w=1/[\s^2^(Fo^2^)+(0.0552P)^2^+5.0657P] where P=(Fo^2^+2Fc^2^)/3'
_refine_ls_weighting_scheme calc
_refine_ls_wR_factor_gt 0.1863
_refine_ls_wR_factor_ref 0.2264
_reflns_Friedel_coverage 0.000
_reflns_number_gt 5869
_reflns_number_total 11754
_reflns_threshold_expression 'I > 2\s(I)'
_cod_data_source_file c9ce01957j2.cif
_cod_data_source_block xiv
_cod_database_code 7239828
_shelx_shelxl_version_number 2016/4
_shelx_space_group_comment
;
The symmetry employed for this shelxl refinement is uniquely defined
by the following loop, which should always be used as a source of
symmetry information in preference to the above space-group names.
They are only intended as comments.
;
_olex2_refinement_description
;
1. Fixed Uiso
 At 1.2 times of:
  All N(H,H,H) groups
 At 1.5 times of:
  All C(H,H,H) groups, All O(H) groups, All O(H,H) groups
2.a Free rotating group:
 O303(H30G,H30H), O304(H30I,H30J), O301(H30K,H30L)
2.b Idealised Me refined as rotating group:
 N60(H60A,H60B,H60C), N50(H50A,H50B,H50C), N30(H30A,H30B,H30C), N40(H40A,H40B,
 H40C), N20(H20A,H20B,H20C), N10(H10A,H10B,H10C), C22(H22A,H22B,H22C), C23(H23A,
 H23B,H23C), C33(H33A,H33B,H33C), C41(H41A,H41B,H41C), C62(H62A,H62B,H62C),
 C11(H11A,H11B,H11C), C21(H21A,H21B,H21C), C52(H52A,H52B,H52C), C13(H13A,H13B,
 H13C), C12(H12A,H12B,H12C), C63(H63A,H63B,H63C), C302(H30D,H30E,H30F),
 C51(H51A,H51B,H51C), C53(H53A,H53B,H53C), C61(H61A,H61B,H61C), C42(H42A,H42B,
 H42C), C43(H43A,H43B,H43C), C31(H31A,H31B,H31C), C32(H32A,H32B,H32C)
2.c Idealised tetrahedral OH refined as rotating group:
 O302(H302)
;
_olex2_submission_special_instructions 'No special instructions were received'
_oxdiff_exptl_absorpt_empirical_details
;
Empirical correction (ABSPACK) includes:
- Absorption correction using spherical harmonics
- Frame scaling
;

loop_
_space_group_symop_operation_xyz
'x, y, z'
'-x, y+1/2, -z+1/2'
'-x, -y, -z'
'x, -y-1/2, z-1/2'

loop_
_atom_site_label
_atom_site_type_symbol
_atom_site_fract_x
_atom_site_fract_y
_atom_site_fract_z
_atom_site_U_iso_or_equiv
_atom_site_adp_type
_atom_site_occupancy
_atom_site_site_symmetry_order
_atom_site_calc_flag
_atom_site_refinement_flags_posn
O109 O 0.04239(13) 0.70161(16) 0.23712(19) 0.0398(8) Uani 1 1 d .
O203 O 0.45834(13) 0.60171(16) 0.18575(19) 0.0415(8) Uani 1 1 d .
O103 O 0.04940(13) 0.42545(16) 0.3162(2) 0.0468(9) Uani 1 1 d .
O209 O 0.44964(13) 0.32444(16) 0.2521(2) 0.0435(8) Uani 1 1 d .
O201 O 0.53331(14) 0.42290(17) 0.3614(2) 0.0488(9) Uani 1 1 d .
O106 O 0.22884(13) 0.59679(17) 0.4527(2) 0.0489(9) Uani 1 1 d .
O206 O 0.27331(14) 0.44463(18) 0.0308(2) 0.0484(9) Uani 1 1 d .
N201 N 0.51691(16) 0.4717(2) 0.2985(2) 0.0352(9) Uani 1 1 d .
N103 N 0.16197(18) 0.7259(2) 0.3616(2) 0.0369(9) Uani 1 1 d .
N101 N -0.01697(16) 0.5481(2) 0.1983(2) 0.0354(9) Uani 1 1 d .
O105 O 0.19965(17) 0.47350(19) 0.5363(2) 0.0661(11) Uani 1 1 d .
O205 O 0.28515(15) 0.60198(19) 0.0084(2) 0.0626(11) Uani 1 1 d .
O204 O 0.38174(16) 0.6314(2) 0.0171(2) 0.0642(11) Uani 1 1 d .
O101 O -0.03881(16) 0.5972(2) 0.1380(2) 0.0691(12) Uani 1 1 d .
N102 N 0.16581(17) 0.4505(2) 0.4578(3) 0.0401(10) Uani 1 1 d .
N202 N 0.34390(17) 0.5887(2) 0.0404(2) 0.0388(9) Uani 1 1 d .
O202 O 0.55577(15) 0.5266(2) 0.3003(2) 0.0701(12) Uani 1 1 d .
N60 N 0.07262(16) 0.63941(18) 0.7035(2) 0.0334(9) Uani 1 1 d .
H60A H 0.040231 0.609544 0.708019 0.040 Uiso 1 1 calc GR
H60B H 0.065956 0.690177 0.714518 0.040 Uiso 1 1 calc GR
H60C H 0.110118 0.622816 0.743576 0.040 Uiso 1 1 calc GR
N203 N 0.3295(2) 0.3134(2) 0.1273(3) 0.0456(10) Uani 1 1 d .
O108 O 0.13692(19) 0.77859(19) 0.3918(2) 0.0667(11) Uani 1 1 d .
O104 O 0.15663(17) 0.37991(18) 0.4430(2) 0.0724(12) Uani 1 1 d .
O302 O 0.19837(17) 0.9189(2) 0.3173(2) 0.0667(11) Uani 1 1 d .
H302 H 0.221668 0.890064 0.357622 0.100 Uiso 1 1 calc GR
N50 N 0.41781(16) 0.33871(19) 0.7848(2) 0.0387(9) Uani 1 1 d .
H50A H 0.384504 0.359202 0.740006 0.046 Uiso 1 1 calc GR
H50B H 0.421811 0.287117 0.774241 0.046 Uiso 1 1 calc GR
H50C H 0.454228 0.364211 0.787993 0.046 Uiso 1 1 calc GR
N30 N 0.42110(16) 0.7636(2) 0.1841(2) 0.0387(9) Uani 1 1 d .
H30A H 0.392799 0.783412 0.133309 0.046 Uiso 1 1 calc GR
H30B H 0.429419 0.712862 0.175396 0.046 Uiso 1 1 calc GR
H30C H 0.457848 0.791672 0.199645 0.046 Uiso 1 1 calc GR
O107 O 0.21048(18) 0.7382(2) 0.3428(3) 0.0789(12) Uani 1 1 d .
N40 N 0.34099(16) 0.5031(2) 0.5161(2) 0.0403(9) Uani 1 1 d .
H40A H 0.305329 0.533077 0.495728 0.048 Uiso 1 1 calc GR
H40B H 0.373968 0.532533 0.550883 0.048 Uiso 1 1 calc GR
H40C H 0.333992 0.462666 0.548337 0.048 Uiso 1 1 calc GR
N20 N -0.08606(16) 0.7576(2) 0.1896(2) 0.0442(10) Uani 1 1 d .
H20A H -0.115698 0.731382 0.145054 0.053 Uiso 1 1 calc GR
H20B H -0.047311 0.734802 0.201097 0.053 Uiso 1 1 calc GR
H20C H -0.084268 0.808138 0.173097 0.053 Uiso 1 1 calc GR
O102 O -0.04900(19) 0.4888(2) 0.1939(3) 0.0991(17) Uani 1 1 d .
C101 C 0.07028(18) 0.6411(2) 0.2820(3) 0.0291(10) Uani 1 1 d .
O303 O 0.33024(19) 0.7032(2) 0.5094(3) 0.0883(15) Uani 1 1 d .
H30G H 0.327311 0.749942 0.487235 0.132 Uiso 1 1 d G
H30H H 0.297089 0.693720 0.524269 0.132 Uiso 1 1 d G
C203 C 0.43099(18) 0.5342(2) 0.1707(3) 0.0299(10) Uani 1 1 d .
C102 C 0.04250(18) 0.5610(2) 0.2688(2) 0.0269(9) Uani 1 1 d .
N10 N 0.15955(17) 0.5363(3) -0.0208(2) 0.0561(12) Uani 1 1 d .
H10A H 0.129329 0.508669 -0.063122 0.067 Uiso 1 1 calc GR
H10B H 0.196805 0.509242 -0.003121 0.067 Uiso 1 1 calc GR
H10C H 0.165414 0.583255 -0.043489 0.067 Uiso 1 1 calc GR
O304 O 0.30208(17) 0.3857(2) 0.6295(3) 0.0805(13) Uani 1 1 d .
H30I H 0.268130 0.398177 0.641133 0.121 Uiso 1 1 d G
H30J H 0.297821 0.338961 0.607193 0.121 Uiso 1 1 d G
C202 C 0.45818(18) 0.4646(2) 0.2255(3) 0.0296(10) Uani 1 1 d .
C106 C 0.13308(18) 0.6467(2) 0.3474(3) 0.0314(10) Uani 1 1 d .
C204 C 0.36824(19) 0.5247(2) 0.1022(3) 0.0294(10) Uani 1 1 d .
C201 C 0.42527(19) 0.3882(2) 0.2102(3) 0.0300(10) Uani 1 1 d .
C206 C 0.36242(18) 0.3890(2) 0.1445(3) 0.0324(10) Uani 1 1 d .
C105 C 0.17067(19) 0.5852(2) 0.4011(3) 0.0335(10) Uani 1 1 d .
C205 C 0.32982(19) 0.4533(2) 0.0896(3) 0.0340(10) Uani 1 1 d .
C104 C 0.13793(19) 0.5095(2) 0.3917(3) 0.0311(10) Uani 1 1 d .
C103 C 0.07477(19) 0.4931(2) 0.3246(3) 0.0290(10) Uani 1 1 d .
O207 O 0.3477(3) 0.2623(3) 0.0885(3) 0.119(2) Uani 1 1 d .
C40 C 0.3573(2) 0.4711(3) 0.4376(3) 0.0444(12) Uani 1 1 d .
O208 O 0.2854(3) 0.2998(3) 0.1504(4) 0.139(2) Uani 1 1 d .
C22 C -0.0512(2) 0.7974(3) 0.3479(3) 0.0565(14) Uani 1 1 d .
H22A H -0.010760 0.769599 0.359608 0.085 Uiso 1 1 calc GR
H22B H -0.062272 0.798202 0.401949 0.085 Uiso 1 1 calc GR
H22C H -0.046874 0.851160 0.329588 0.085 Uiso 1 1 calc GR
C20 C -0.1044(2) 0.7552(3) 0.2730(3) 0.0457(12) Uani 1 1 d .
C50 C 0.4058(2) 0.3482(3) 0.8729(3) 0.0508(13) Uani 1 1 d .
C60 C 0.0753(2) 0.6321(3) 0.6100(3) 0.0468(12) Uani 1 1 d .
C10 C 0.1378(2) 0.5496(3) 0.0587(3) 0.0463(12) Uani 1 1 d .
O301 O -0.1878(3) 0.6867(4) 0.0451(4) 0.141(2) Uani 1 1 d .
H30K H -0.172021 0.702631 0.005561 0.212 Uiso 1 1 d G
H30L H -0.214473 0.648911 0.023247 0.212 Uiso 1 1 d G
C23 C -0.1691(2) 0.7973(4) 0.2508(4) 0.0745(18) Uani 1 1 d .
H23A H -0.165024 0.851284 0.233019 0.112 Uiso 1 1 calc GR
H23B H -0.182179 0.797413 0.303222 0.112 Uiso 1 1 calc GR
H23C H -0.201306 0.769955 0.202079 0.112 Uiso 1 1 calc GR
C33 C 0.3307(3) 0.7197(3) 0.2281(4) 0.0728(17) Uani 1 1 d .
H33A H 0.301657 0.740190 0.171662 0.109 Uiso 1 1 calc GR
H33B H 0.310258 0.723133 0.273182 0.109 Uiso 1 1 calc GR
H33C H 0.340735 0.664975 0.220536 0.109 Uiso 1 1 calc GR
C41 C 0.4158(3) 0.4167(4) 0.4749(4) 0.0802(19) Uani 1 1 d .
H41A H 0.451050 0.445775 0.517141 0.120 Uiso 1 1 calc GR
H41B H 0.428843 0.397687 0.426049 0.120 Uiso 1 1 calc GR
H41C H 0.404620 0.372118 0.505030 0.120 Uiso 1 1 calc GR
C30 C 0.3929(3) 0.7685(3) 0.2582(4) 0.0604(15) Uani 1 1 d .
C62 C 0.0760(3) 0.5433(3) 0.5901(4) 0.0751(18) Uani 1 1 d .
H62A H 0.115296 0.519907 0.630554 0.113 Uiso 1 1 calc GR
H62B H 0.074137 0.535898 0.528656 0.113 Uiso 1 1 calc GR
H62C H 0.039078 0.518064 0.598414 0.113 Uiso 1 1 calc GR
C11 C 0.0746(3) 0.5962(4) 0.0244(4) 0.0760(18) Uani 1 1 d .
H11A H 0.082366 0.646985 0.001590 0.114 Uiso 1 1 calc GR
H11B H 0.058238 0.604355 0.073047 0.114 Uiso 1 1 calc GR
H11C H 0.043303 0.566812 -0.023331 0.114 Uiso 1 1 calc GR
C21 C -0.1090(3) 0.6675(3) 0.2965(4) 0.0734(17) Uani 1 1 d .
H21A H -0.140192 0.640915 0.246026 0.110 Uiso 1 1 calc GR
H21B H -0.122401 0.663685 0.348422 0.110 Uiso 1 1 calc GR
H21C H -0.067165 0.642641 0.309777 0.110 Uiso 1 1 calc GR
C52 C 0.4597(3) 0.3030(4) 0.9430(4) 0.084(2) Uani 1 1 d .
H52A H 0.458569 0.247984 0.925414 0.126 Uiso 1 1 calc GR
H52B H 0.453889 0.306592 1.000683 0.126 Uiso 1 1 calc GR
H52C H 0.501011 0.325734 0.947465 0.126 Uiso 1 1 calc GR
C13 C 0.1900(3) 0.5966(4) 0.1273(4) 0.0799(19) Uani 1 1 d .
H13A H 0.229361 0.565821 0.147765 0.120 Uiso 1 1 calc GR
H13B H 0.176482 0.608875 0.177845 0.120 Uiso 1 1 calc GR
H13C H 0.197560 0.645312 0.100290 0.120 Uiso 1 1 calc GR
C12 C 0.1285(3) 0.4696(3) 0.0939(4) 0.085(2) Uani 1 1 d .
H12A H 0.096067 0.440478 0.047354 0.128 Uiso 1 1 calc GR
H12B H 0.114648 0.476046 0.145223 0.128 Uiso 1 1 calc GR
H12C H 0.168889 0.440760 0.111937 0.128 Uiso 1 1 calc GR
C63 C 0.0152(3) 0.6723(4) 0.5462(3) 0.085(2) Uani 1 1 d .
H63A H -0.022862 0.644934 0.548105 0.127 Uiso 1 1 calc GR
H63B H 0.016276 0.670519 0.485660 0.127 Uiso 1 1 calc GR
H63C H 0.014043 0.726827 0.564192 0.127 Uiso 1 1 calc GR
C302 C 0.2340(3) 0.9837(4) 0.3061(4) 0.092(2) Uani 1 1 d .
H30D H 0.204826 1.024956 0.273642 0.139 Uiso 1 1 calc GR
H30E H 0.261138 0.967596 0.272411 0.139 Uiso 1 1 calc GR
H30F H 0.260652 1.003410 0.364311 0.139 Uiso 1 1 calc GR
C51 C 0.3395(3) 0.3136(4) 0.8603(4) 0.089(2) Uani 1 1 d .
H51A H 0.307139 0.340892 0.811700 0.133 Uiso 1 1 calc GR
H51B H 0.329961 0.320073 0.915146 0.133 Uiso 1 1 calc GR
H51C H 0.339128 0.257833 0.846026 0.133 Uiso 1 1 calc GR
C53 C 0.4087(3) 0.4366(4) 0.8924(4) 0.089(2) Uani 1 1 d .
H53A H 0.451812 0.456029 0.901388 0.133 Uiso 1 1 calc GR
H53B H 0.398227 0.446073 0.945978 0.133 Uiso 1 1 calc GR
H53C H 0.378050 0.464033 0.842082 0.133 Uiso 1 1 calc GR
C61 C 0.1372(3) 0.6723(4) 0.6098(4) 0.0799(19) Uani 1 1 d .
H61A H 0.138503 0.726079 0.631394 0.120 Uiso 1 1 calc GR
H61B H 0.138334 0.672864 0.549281 0.120 Uiso 1 1 calc GR
H61C H 0.174172 0.643353 0.648643 0.120 Uiso 1 1 calc GR
C42 C 0.2992(3) 0.4256(4) 0.3786(4) 0.091(2) Uani 1 1 d .
H42A H 0.288581 0.384206 0.413512 0.136 Uiso 1 1 calc GR
H42B H 0.308873 0.402112 0.328987 0.136 Uiso 1 1 calc GR
H42C H 0.262836 0.461191 0.355576 0.136 Uiso 1 1 calc GR
C43 C 0.3726(4) 0.5420(4) 0.3905(4) 0.094(2) Uani 1 1 d .
H43A H 0.336263 0.578093 0.373459 0.141 Uiso 1 1 calc GR
H43B H 0.380981 0.524809 0.337342 0.141 Uiso 1 1 calc GR
H43C H 0.410334 0.568737 0.430631 0.141 Uiso 1 1 calc GR
C31 C 0.4427(3) 0.7317(5) 0.3425(4) 0.106(3) Uani 1 1 d .
H31A H 0.450520 0.677174 0.330284 0.159 Uiso 1 1 calc GR
H31B H 0.426214 0.733475 0.391718 0.159 Uiso 1 1 calc GR
H31C H 0.482689 0.761172 0.358492 0.159 Uiso 1 1 calc GR
C32 C 0.3807(5) 0.8549(4) 0.2729(6) 0.148(4) Uani 1 1 d .
H32A H 0.420159 0.884701 0.284241 0.221 Uiso 1 1 calc GR
H32B H 0.366412 0.859498 0.324048 0.221 Uiso 1 1 calc GR
H32C H 0.347700 0.875492 0.219938 0.221 Uiso 1 1 calc GR

loop_
_atom_site_aniso_label
_atom_site_aniso_U_11
_atom_site_aniso_U_22
_atom_site_aniso_U_33
_atom_site_aniso_U_23
_atom_site_aniso_U_13
_atom_site_aniso_U_12
O109 0.0281(16) 0.0283(16) 0.0509(19) 0.0091(14) -0.0019(13) 0.0009(13)
O203 0.0331(17) 0.0244(16) 0.056(2) 0.0035(14) 0.0012(14) -0.0024(13)
O103 0.0321(17) 0.0257(16) 0.069(2) 0.0005(15) 0.0000(15) -0.0024(14)
O209 0.0339(17) 0.0258(16) 0.058(2) 0.0089(15) -0.0003(15) -0.0008(13)
O201 0.052(2) 0.0361(18) 0.0404(19) 0.0118(15) -0.0075(15) -0.0040(15)
O106 0.0286(17) 0.0328(17) 0.064(2) 0.0006(15) -0.0119(15) 0.0002(14)
O206 0.0297(17) 0.0447(19) 0.054(2) 0.0033(15) -0.0074(14) -0.0057(14)
N201 0.0276(19) 0.0278(19) 0.043(2) 0.0039(17) 0.0034(16) -0.0041(16)
N103 0.030(2) 0.029(2) 0.044(2) 0.0047(17) 0.0029(17) -0.0034(17)
N101 0.030(2) 0.033(2) 0.034(2) 0.0020(17) 0.0004(16) 0.0002(17)
O105 0.067(2) 0.052(2) 0.053(2) 0.0059(18) -0.0133(18) 0.0081(18)
O205 0.0310(19) 0.057(2) 0.080(3) 0.0231(19) -0.0061(17) 0.0060(16)
O204 0.044(2) 0.068(2) 0.075(3) 0.037(2) 0.0140(18) -0.0010(19)
O101 0.062(2) 0.046(2) 0.065(2) 0.0085(19) -0.0226(19) -0.0013(18)
N102 0.034(2) 0.027(2) 0.052(3) 0.0057(18) 0.0058(18) 0.0044(17)
N202 0.029(2) 0.041(2) 0.039(2) 0.0032(18) 0.0021(17) -0.0007(18)
O202 0.045(2) 0.063(2) 0.072(2) 0.0327(19) -0.0187(17) -0.0251(18)
N60 0.035(2) 0.0217(18) 0.038(2) 0.0002(15) 0.0063(16) 0.0021(15)
N203 0.043(2) 0.037(2) 0.052(3) -0.001(2) 0.009(2) -0.013(2)
O108 0.091(3) 0.0334(19) 0.083(3) -0.0204(19) 0.040(2) -0.0096(19)
O104 0.078(3) 0.0240(18) 0.082(3) 0.0086(18) -0.015(2) -0.0001(17)
O302 0.060(2) 0.058(2) 0.068(3) 0.0057(19) 0.0024(19) -0.010(2)
N50 0.032(2) 0.0244(19) 0.053(2) 0.0112(17) 0.0053(17) 0.0032(15)
N30 0.034(2) 0.0298(19) 0.049(2) -0.0026(17) 0.0101(17) -0.0012(16)
O107 0.056(2) 0.052(2) 0.140(4) 0.008(2) 0.049(3) -0.011(2)
N40 0.028(2) 0.042(2) 0.044(2) -0.0034(18) 0.0029(16) 0.0025(17)
N20 0.033(2) 0.0261(19) 0.058(3) -0.0030(18) -0.0038(18) -0.0011(16)
O102 0.077(3) 0.071(3) 0.094(3) 0.038(2) -0.042(2) -0.049(2)
C101 0.024(2) 0.030(2) 0.031(2) -0.0011(19) 0.0072(17) 0.0016(18)
O303 0.075(3) 0.053(2) 0.095(3) 0.003(2) -0.025(2) -0.013(2)
C203 0.022(2) 0.028(2) 0.039(2) -0.0020(19) 0.0095(18) 0.0028(18)
C102 0.019(2) 0.030(2) 0.031(2) -0.0014(18) 0.0067(17) 0.0006(17)
N10 0.031(2) 0.086(3) 0.043(2) 0.005(2) 0.0018(18) 0.002(2)
O304 0.061(3) 0.053(2) 0.101(3) 0.008(2) -0.007(2) 0.0114(19)
C202 0.024(2) 0.026(2) 0.033(2) 0.0015(18) 0.0034(18) 0.0004(18)
C106 0.024(2) 0.025(2) 0.042(3) 0.0025(19) 0.0062(18) -0.0011(18)
C204 0.027(2) 0.029(2) 0.031(2) 0.0028(18) 0.0083(18) 0.0021(18)
C201 0.029(2) 0.026(2) 0.035(2) 0.0010(18) 0.0098(18) -0.0014(18)
C206 0.025(2) 0.029(2) 0.038(2) 0.0014(19) 0.0042(18) -0.0044(18)
C105 0.030(2) 0.028(2) 0.034(2) -0.0041(19) 0.0007(19) 0.0051(19)
C205 0.029(2) 0.036(2) 0.035(2) 0.000(2) 0.0077(19) 0.000(2)
C104 0.028(2) 0.026(2) 0.037(2) -0.0001(18) 0.0062(18) 0.0041(18)
C103 0.030(2) 0.021(2) 0.036(2) -0.0045(18) 0.0122(18) 0.0008(18)
O207 0.194(6) 0.061(3) 0.142(4) -0.053(3) 0.108(4) -0.059(3)
C40 0.044(3) 0.044(3) 0.046(3) -0.010(2) 0.016(2) -0.002(2)
O208 0.132(4) 0.085(4) 0.255(7) -0.052(4) 0.139(5) -0.071(3)
C22 0.056(3) 0.056(3) 0.046(3) -0.006(3) 0.002(2) 0.001(3)
C20 0.042(3) 0.047(3) 0.052(3) 0.003(2) 0.021(2) 0.003(2)
C50 0.046(3) 0.063(3) 0.045(3) 0.009(3) 0.018(2) -0.006(3)
C60 0.057(3) 0.049(3) 0.033(3) -0.002(2) 0.015(2) -0.003(3)
C10 0.036(3) 0.064(3) 0.039(3) 0.001(2) 0.012(2) 0.001(2)
O301 0.120(5) 0.118(5) 0.126(4) -0.038(4) -0.034(4) -0.036(3)
C23 0.045(3) 0.087(4) 0.093(4) -0.010(4) 0.025(3) 0.011(3)
C33 0.059(4) 0.077(4) 0.094(4) 0.003(3) 0.040(3) -0.008(3)
C41 0.063(4) 0.077(4) 0.104(5) -0.013(4) 0.033(3) 0.023(3)
C30 0.071(4) 0.051(3) 0.075(4) -0.020(3) 0.045(3) -0.018(3)
C62 0.093(5) 0.075(4) 0.059(4) -0.033(3) 0.028(3) -0.004(3)
C11 0.051(3) 0.088(4) 0.094(5) 0.014(4) 0.031(3) 0.016(3)
C21 0.092(5) 0.049(3) 0.088(4) 0.008(3) 0.041(4) -0.014(3)
C52 0.070(4) 0.114(5) 0.057(4) 0.028(4) 0.008(3) -0.015(4)
C13 0.068(4) 0.098(5) 0.069(4) -0.028(4) 0.017(3) -0.003(4)
C12 0.125(6) 0.060(4) 0.083(4) 0.018(3) 0.052(4) 0.001(4)
C63 0.098(5) 0.096(5) 0.042(3) 0.018(3) 0.000(3) 0.004(4)
C302 0.078(5) 0.101(5) 0.094(5) 0.001(4) 0.024(4) -0.028(4)
C51 0.055(4) 0.120(6) 0.097(5) 0.027(4) 0.034(3) -0.016(4)
C53 0.105(5) 0.079(5) 0.103(5) -0.028(4) 0.062(4) -0.010(4)
C61 0.090(5) 0.092(5) 0.073(4) 0.009(3) 0.047(4) -0.020(4)
C42 0.069(4) 0.116(5) 0.077(4) -0.052(4) 0.010(3) -0.007(4)
C43 0.132(6) 0.083(5) 0.098(5) 0.009(4) 0.081(5) 0.005(4)
C31 0.112(6) 0.157(7) 0.049(4) -0.014(4) 0.028(4) -0.057(5)
C32 0.232(10) 0.062(5) 0.244(10) -0.049(5) 0.203(9) -0.028(5)

loop_
_atom_type_symbol
_atom_type_description
_atom_type_scat_dispersion_real
_atom_type_scat_dispersion_imag
_atom_type_scat_source
C C 0.0033 0.0016 'International Tables Vol C Tables 4.2.6.8 and 6.1.1.4'
H H 0.0000 0.0000 'International Tables Vol C Tables 4.2.6.8 and 6.1.1.4'
N N 0.0061 0.0033 'International Tables Vol C Tables 4.2.6.8 and 6.1.1.4'
O O 0.0106 0.0060 'International Tables Vol C Tables 4.2.6.8 and 6.1.1.4'

loop_
_geom_angle_atom_site_label_1
_geom_angle_atom_site_label_2
_geom_angle_atom_site_label_3
_geom_angle
O201 N201 O202 117.5(3)
O201 N201 C202 122.1(3)
O202 N201 C202 120.4(3)
O108 N103 C106 119.4(4)
O107 N103 O108 121.4(4)
O107 N103 C106 119.2(4)
O101 N101 C102 121.2(4)
O102 N101 O101 116.5(3)
O102 N101 C102 122.3(3)
O105 N102 C104 117.7(3)
O104 N102 O105 119.4(4)
O104 N102 C104 122.8(4)
O205 N202 O204 119.0(4)
O205 N202 C204 120.7(4)
O204 N202 C204 120.3(3)
H60A N60 H60B 109.5
H60A N60 H60C 109.5
H60B N60 H60C 109.5
C60 N60 H60A 109.5
C60 N60 H60B 109.5
C60 N60 H60C 109.5
O207 N203 C206 119.7(5)
O208 N203 C206 121.9(5)
O208 N203 O207 118.4(5)
C302 O302 H302 109.5
H50A N50 H50B 109.5
H50A N50 H50C 109.5
H50B N50 H50C 109.5
C50 N50 H50A 109.5
C50 N50 H50B 109.5
C50 N50 H50C 109.5
H30A N30 H30B 109.5
H30A N30 H30C 109.5
H30B N30 H30C 109.5
C30 N30 H30A 109.5
C30 N30 H30B 109.5
C30 N30 H30C 109.5
H40A N40 H40B 109.5
H40A N40 H40C 109.5
H40B N40 H40C 109.5
C40 N40 H40A 109.5
C40 N40 H40B 109.5
C40 N40 H40C 109.5
H20A N20 H20B 109.5
H20A N20 H20C 109.5
H20B N20 H20C 109.5
C20 N20 H20A 109.5
C20 N20 H20B 109.5
C20 N20 H20C 109.5
O109 C101 C102 124.0(3)
O109 C101 C106 121.1(4)
C106 C101 C102 114.8(3)
H30G O303 H30H 109.5
O203 C203 C202 122.5(3)
O203 C203 C204 120.7(3)
C204 C203 C202 116.6(3)
N101 C102 C101 118.8(3)
N101 C102 C103 118.6(3)
C101 C102 C103 122.6(3)
H10A N10 H10B 109.5
H10A N10 H10C 109.5
H10B N10 H10C 109.5
C10 N10 H10A 109.5
C10 N10 H10B 109.5
C10 N10 H10C 109.5
H30I O304 H30J 109.5
N201 C202 C203 119.4(3)
N201 C202 C201 118.3(3)
C201 C202 C203 122.2(3)
C101 C106 N103 115.9(3)
C105 C106 N103 116.3(3)
C105 C106 C101 127.8(4)
N202 C204 C203 117.8(3)
N202 C204 C205 118.0(3)
C203 C204 C205 124.1(3)
O209 C201 C202 124.1(3)
O209 C201 C206 121.2(3)
C206 C201 C202 114.7(3)
C201 C206 N203 115.5(3)
C201 C206 C205 128.1(4)
C205 C206 N203 116.3(3)
O106 C105 C106 121.6(4)
O106 C105 C104 123.8(4)
C106 C105 C104 114.6(3)
O206 C205 C204 124.9(4)
O206 C205 C206 121.2(4)
C206 C205 C204 113.7(3)
N102 C104 C105 117.9(3)
N102 C104 C103 117.8(4)
C105 C104 C103 124.0(3)
O103 C103 C102 122.5(3)
O103 C103 C104 121.9(4)
C104 C103 C102 115.7(3)
N40 C40 C41 107.8(4)
N40 C40 C42 107.5(4)
N40 C40 C43 106.2(4)
C42 C40 C41 111.0(4)
C43 C40 C41 111.4(5)
C43 C40 C42 112.6(5)
H22A C22 H22B 109.5
H22A C22 H22C 109.5
H22B C22 H22C 109.5
C20 C22 H22A 109.5
C20 C22 H22B 109.5
C20 C22 H22C 109.5
N20 C20 C22 107.5(4)
N20 C20 C23 107.2(4)
N20 C20 C21 107.3(4)
C22 C20 C21 111.0(4)
C23 C20 C22 111.7(4)
C23 C20 C21 111.8(4)
N50 C50 C52 106.2(4)
N50 C50 C51 107.6(4)
N50 C50 C53 106.3(4)
C51 C50 C52 112.2(4)
C53 C50 C52 112.0(5)
C53 C50 C51 112.0(5)
N60 C60 C62 106.8(4)
N60 C60 C63 107.4(4)
N60 C60 C61 107.6(4)
C63 C60 C62 111.5(4)
C63 C60 C61 112.1(5)
C61 C60 C62 111.1(5)
N10 C10 C11 106.9(4)
C13 C10 N10 107.3(4)
C13 C10 C11 111.3(5)
C12 C10 N10 107.4(4)
C12 C10 C11 111.8(5)
C12 C10 C13 111.9(5)
H30K O301 H30L 109.5
C20 C23 H23A 109.5
C20 C23 H23B 109.5
C20 C23 H23C 109.5
H23A C23 H23B 109.5
H23A C23 H23C 109.5
H23B C23 H23C 109.5
H33A C33 H33B 109.5
H33A C33 H33C 109.5
H33B C33 H33C 109.5
C30 C33 H33A 109.5
C30 C33 H33B 109.5
C30 C33 H33C 109.5
C40 C41 H41A 109.5
C40 C41 H41B 109.5
C40 C41 H41C 109.5
H41A C41 H41B 109.5
H41A C41 H41C 109.5
H41B C41 H41C 109.5
N30 C30 C33 107.1(4)
N30 C30 C31 107.0(5)
N30 C30 C32 108.4(5)
C33 C30 C31 110.4(5)
C32 C30 C33 112.2(5)
C32 C30 C31 111.5(6)
C60 C62 H62A 109.5
C60 C62 H62B 109.5
C60 C62 H62C 109.5
H62A C62 H62B 109.5
H62A C62 H62C 109.5
H62B C62 H62C 109.5
C10 C11 H11A 109.5
C10 C11 H11B 109.5
C10 C11 H11C 109.5
H11A C11 H11B 109.5
H11A C11 H11C 109.5
H11B C11 H11C 109.5
C20 C21 H21A 109.5
C20 C21 H21B 109.5
C20 C21 H21C 109.5
H21A C21 H21B 109.5
H21A C21 H21C 109.5
H21B C21 H21C 109.5
C50 C52 H52A 109.5
C50 C52 H52B 109.5
C50 C52 H52C 109.5
H52A C52 H52B 109.5
H52A C52 H52C 109.5
H52B C52 H52C 109.5
C10 C13 H13A 109.5
C10 C13 H13B 109.5
C10 C13 H13C 109.5
H13A C13 H13B 109.5
H13A C13 H13C 109.5
H13B C13 H13C 109.5
C10 C12 H12A 109.5
C10 C12 H12B 109.5
C10 C12 H12C 109.5
H12A C12 H12B 109.5
H12A C12 H12C 109.5
H12B C12 H12C 109.5
C60 C63 H63A 109.5
C60 C63 H63B 109.5
C60 C63 H63C 109.5
H63A C63 H63B 109.5
H63A C63 H63C 109.5
H63B C63 H63C 109.5
O302 C302 H30D 109.5
O302 C302 H30E 109.5
O302 C302 H30F 109.5
H30D C302 H30E 109.5
H30D C302 H30F 109.5
H30E C302 H30F 109.5
C50 C51 H51A 109.5
C50 C51 H51B 109.5
C50 C51 H51C 109.5
H51A C51 H51B 109.5
H51A C51 H51C 109.5
H51B C51 H51C 109.5
C50 C53 H53A 109.5
C50 C53 H53B 109.5
C50 C53 H53C 109.5
H53A C53 H53B 109.5
H53A C53 H53C 109.5
H53B C53 H53C 109.5
C60 C61 H61A 109.5
C60 C61 H61B 109.5
C60 C61 H61C 109.5
H61A C61 H61B 109.5
H61A C61 H61C 109.5
H61B C61 H61C 109.5
C40 C42 H42A 109.5
C40 C42 H42B 109.5
C40 C42 H42C 109.5
H42A C42 H42B 109.5
H42A C42 H42C 109.5
H42B C42 H42C 109.5
C40 C43 H43A 109.5
C40 C43 H43B 109.5
C40 C43 H43C 109.5
H43A C43 H43B 109.5
H43A C43 H43C 109.5
H43B C43 H43C 109.5
C30 C31 H31A 109.5
C30 C31 H31B 109.5
C30 C31 H31C 109.5
H31A C31 H31B 109.5
H31A C31 H31C 109.5
H31B C31 H31C 109.5
C30 C32 H32A 109.5
C30 C32 H32B 109.5
C30 C32 H32C 109.5
H32A C32 H32B 109.5
H32A C32 H32C 109.5
H32B C32 H32C 109.5

loop_
_geom_bond_atom_site_label_1
_geom_bond_atom_site_label_2
_geom_bond_distance
O109 C101 1.266(4)
O203 C203 1.263(4)
O103 C103 1.248(4)
O209 C201 1.272(4)
O201 N201 1.237(4)
O106 C105 1.267(4)
O206 C205 1.273(4)
N201 O202 1.247(4)
N201 C202 1.403(5)
N103 O108 1.217(5)
N103 O107 1.213(5)
N103 C106 1.454(5)
N101 O101 1.222(4)
N101 O102 1.204(4)
N101 C102 1.406(5)
O105 N102 1.262(4)
O205 N202 1.229(4)
O204 N202 1.240(4)
N102 O104 1.208(4)
N102 C104 1.412(5)
N202 C204 1.422(5)
N60 H60A 0.8900
N60 H60B 0.8900
N60 H60C 0.8900
N60 C60 1.496(5)
N203 C206 1.436(5)
N203 O207 1.195(5)
N203 O208 1.163(5)
O302 H302 0.8200
O302 C302 1.382(6)
N50 H50A 0.8900
N50 H50B 0.8900
N50 H50C 0.8900
N50 C50 1.504(6)
N30 H30A 0.8900
N30 H30B 0.8900
N30 H30C 0.8900
N30 C30 1.495(6)
N40 H40A 0.8900
N40 H40B 0.8900
N40 H40C 0.8900
N40 C40 1.496(5)
N20 H20A 0.8900
N20 H20B 0.8900
N20 H20C 0.8900
N20 C20 1.498(6)
C101 C102 1.458(5)
C101 C106 1.408(5)
O303 H30G 0.8499
O303 H30H 0.8501
C203 C202 1.450(5)
C203 C204 1.433(5)
C102 C103 1.462(5)
N10 H10A 0.8900
N10 H10B 0.8900
N10 H10C 0.8900
N10 C10 1.500(6)
O304 H30I 0.8500
O304 H30J 0.8502
C202 C201 1.448(5)
C106 C105 1.404(5)
C204 C205 1.436(5)
C201 C206 1.408(5)
C206 C205 1.411(5)
C105 C104 1.439(5)
C104 C103 1.448(5)
C40 C41 1.516(7)
C40 C42 1.499(6)
C40 C43 1.498(7)
C22 H22A 0.9600
C22 H22B 0.9600
C22 H22C 0.9600
C22 C20 1.517(6)
C20 C23 1.512(6)
C20 C21 1.526(6)
C50 C52 1.512(7)
C50 C51 1.511(7)
C50 C53 1.510(7)
C60 C62 1.522(7)
C60 C63 1.509(7)
C60 C61 1.514(7)
C10 C11 1.516(6)
C10 C13 1.496(6)
C10 C12 1.491(7)
O301 H30K 0.8501
O301 H30L 0.8501
C23 H23A 0.9600
C23 H23B 0.9600
C23 H23C 0.9600
C33 H33A 0.9600
C33 H33B 0.9600
C33 H33C 0.9600
C33 C30 1.518(7)
C41 H41A 0.9600
C41 H41B 0.9600
C41 H41C 0.9600
C30 C31 1.527(8)
C30 C32 1.504(8)
C62 H62A 0.9600
C62 H62B 0.9600
C62 H62C 0.9600
C11 H11A 0.9600
C11 H11B 0.9600
C11 H11C 0.9600
C21 H21A 0.9600
C21 H21B 0.9600
C21 H21C 0.9600
C52 H52A 0.9600
C52 H52B 0.9600
C52 H52C 0.9600
C13 H13A 0.9600
C13 H13B 0.9600
C13 H13C 0.9600
C12 H12A 0.9600
C12 H12B 0.9600
C12 H12C 0.9600
C63 H63A 0.9600
C63 H63B 0.9600
C63 H63C 0.9600
C302 H30D 0.9600
C302 H30E 0.9600
C302 H30F 0.9600
C51 H51A 0.9600
C51 H51B 0.9600
C51 H51C 0.9600
C53 H53A 0.9600
C53 H53B 0.9600
C53 H53C 0.9600
C61 H61A 0.9600
C61 H61B 0.9600
C61 H61C 0.9600
C42 H42A 0.9600
C42 H42B 0.9600
C42 H42C 0.9600
C43 H43A 0.9600
C43 H43B 0.9600
C43 H43C 0.9600
C31 H31A 0.9600
C31 H31B 0.9600
C31 H31C 0.9600
C32 H32A 0.9600
C32 H32B 0.9600
C32 H32C 0.9600

loop_
_geom_torsion_atom_site_label_1
_geom_torsion_atom_site_label_2
_geom_torsion_atom_site_label_3
_geom_torsion_atom_site_label_4
_geom_torsion
O109 C101 C102 N101 4.2(6)
O109 C101 C102 C103 -177.2(4)
O109 C101 C106 N103 2.0(6)
O109 C101 C106 C105 -178.7(4)
O203 C203 C202 N201 0.4(6)
O203 C203 C202 C201 177.4(4)
O203 C203 C204 N202 12.2(6)
O203 C203 C204 C205 -170.7(4)
O209 C201 C206 N203 -1.6(6)
O209 C201 C206 C205 -176.9(4)
O201 N201 C202 C203 159.7(4)
O201 N201 C202 C201 -17.5(6)
O106 C105 C104 N102 15.3(7)
O106 C105 C104 C103 -171.6(4)
N201 C202 C201 O209 -8.4(6)
N201 C202 C201 C206 171.1(4)
N103 C106 C105 O106 -6.4(6)
N103 C106 C105 C104 174.0(4)
N101 C102 C103 O103 -5.1(6)
N101 C102 C103 C104 175.8(4)
O105 N102 C104 C105 27.9(6)
O105 N102 C104 C103 -145.6(4)
O205 N202 C204 C203 -148.2(4)
O205 N202 C204 C205 34.5(6)
O204 N202 C204 C203 32.8(6)
O204 N202 C204 C205 -144.5(4)
O101 N101 C102 C101 14.8(6)
O101 N101 C102 C103 -163.8(4)
N102 C104 C103 O103 -10.3(6)
N102 C104 C103 C102 168.8(4)
N202 C204 C205 O206 -4.9(7)
N202 C204 C205 C206 170.3(4)
O202 N201 C202 C203 -22.9(6)
O202 N201 C202 C201 159.9(4)
N203 C206 C205 O206 2.6(6)
N203 C206 C205 C204 -172.8(4)
O108 N103 C106 C101 64.4(5)
O108 N103 C106 C105 -114.9(4)
O104 N102 C104 C105 -154.8(4)
O104 N102 C104 C103 31.7(6)
O107 N103 C106 C101 -115.4(5)
O107 N103 C106 C105 65.3(5)
O102 N101 C102 C101 -165.2(5)
O102 N101 C102 C103 16.2(6)
C101 C102 C103 O103 176.3(4)
C101 C102 C103 C104 -2.7(6)
C101 C106 C105 O106 174.3(4)
C101 C106 C105 C104 -5.3(7)
C203 C202 C201 O209 174.5(4)
C203 C202 C201 C206 -6.0(6)
C203 C204 C205 O206 178.0(4)
C203 C204 C205 C206 -6.8(6)
C102 C101 C106 N103 179.7(4)
C102 C101 C106 C105 -1.0(6)
C202 C203 C204 N202 -172.5(4)
C202 C203 C204 C205 4.6(6)
C202 C201 C206 N203 178.9(4)
C202 C201 C206 C205 3.6(7)
C106 C101 C102 N101 -173.4(4)
C106 C101 C102 C103 5.2(6)
C106 C105 C104 N102 -165.1(4)
C106 C105 C104 C103 8.0(6)
C204 C203 C202 N201 -174.8(4)
C204 C203 C202 C201 2.3(6)
C201 C206 C205 O206 177.9(4)
C201 C206 C205 C204 2.5(7)
C105 C104 C103 O103 176.7(4)
C105 C104 C103 C102 -4.3(6)
O207 N203 C206 C201 -70.8(6)
O207 N203 C206 C205 105.1(6)
O208 N203 C206 C201 108.8(6)
O208 N203 C206 C205 -75.3(7)
